data_7128543
loop_
_publ_author_name
'Giel, Marie-Claire'
'Barrow, Andrew S.'
'Smedley, Christopher J.'
'Lewis, William'
'Moses, John E.'

_publ_section_title
;
 Aminium cation-radical catalysed selective hydration of (<i>E</i>)-aryl
 enynes.
;
_journal_issue 57
_journal_name_full 'Chemical communications (Cambridge, England)'
_journal_page_first 6991
_journal_page_last 6994
_journal_paper_doi 10.1039/d1cc02257a
_journal_volume 57
_journal_year 2021
_chemical_formula_moiety 'C23 H23 N O7, C H2 Cl2'
_chemical_formula_sum 'C24 H25 Cl2 N O7'
_chemical_formula_weight 510.35
_space_group_crystal_system triclinic
_space_group_IT_number 2
_space_group_name_Hall '-P 1'
_space_group_name_H-M_alt 'P -1'
_atom_sites_solution_hydrogens geom
_atom_sites_solution_primary iterative
_atom_sites_solution_secondary difmap
_audit_creation_date 2016-09-26
_audit_creation_method
;
Olex2 1.2
(compiled 2016.09.09 svn.r3337 for OlexSys, GUI svn.r5227)
;
_audit_update_record
;
2021-01-29 deposited with the CCDC.	2021-06-14 downloaded from the CCDC.
;
_cell_angle_alpha 72.5999(17)
_cell_angle_beta 78.0024(16)
_cell_angle_gamma 89.0863(16)
_cell_formula_units_Z 2
_cell_length_a 6.85821(12)
_cell_length_b 12.4948(3)
_cell_length_c 15.2391(3)
_cell_measurement_reflns_used 16827
_cell_measurement_temperature 120(2)
_cell_measurement_theta_max 76.8650
_cell_measurement_theta_min 4.0260
_cell_volume 1217.40(5)
_computing_cell_refinement 'CrysAlisPro 1.171.38.43 (Rigaku OD, 2015)'
_computing_data_collection 'CrysAlisPro 1.171.38.43 (Rigaku OD, 2015)'
_computing_data_reduction 'CrysAlisPro 1.171.38.43 (Rigaku OD, 2015)'
_computing_molecular_graphics 'Olex2 (Dolomanov et al., 2009)'
_computing_publication_material 'Olex2 (Dolomanov et al., 2009)'
_computing_structure_refinement 'ShelXL (Sheldrick, 2015)'
_computing_structure_solution 'olex2.solve (Bourhis et al., 2015)'
_diffrn_ambient_environment N~2~
_diffrn_ambient_temperature 120(2)
_diffrn_crystal_treatment 'flash frozen in gaseous N2'
_diffrn_detector 'Hybrid Pixel Array Detector'
_diffrn_detector_type 'PILATUS3 R 200K Hybrid Pixel Array Detector'
_diffrn_measured_fraction_theta_full 0.987
_diffrn_measured_fraction_theta_max 0.969
_diffrn_measurement_details
;
List of Runs (angles in degrees, time in seconds):

  # Type    Start    End  Width  t~exp~   \w     \q     \k     \f   Frames
#--------------------------------------------------------------------------
  1  \w      7.00  32.00   0.50    0.50    --    0.00 -19.00   0.00   50
  2  \w     34.00  80.00   0.50    0.50    --    0.00  38.00 -30.00   92
  3  \w    -20.00  21.00   0.50    0.50    --    0.00 -38.00 -30.00   82
  4  \w    -16.00  32.00   0.50    0.50    --    0.00 -19.00 -90.00   96
  5  \w    -21.00  30.00   0.50    0.50    --    0.00  38.00 -30.00  102
  6  \w    -23.00  26.00   0.50    0.50    --    0.00  38.00-150.00   98
  7  \w    -26.00   1.00   0.50    0.50    --    0.00 -19.00   0.00   54
  8  \w    -32.00  32.00   0.50    0.50    --    0.00 -19.00  90.00  128
  9  \w      1.00  33.00   0.50    0.50    --    0.00 -82.00  60.00   64
 10  \w    -30.00  32.00   0.50    0.50    --    0.00 -82.00   0.00  124
 11  \w    -33.00  20.00   0.50    0.50    --    0.00 -82.00 -60.00  106
 12  \w     76.00 128.00   0.50    0.50    --  102.40  61.00-120.00  104
 13  \w    127.00 191.00   0.50    0.50    --  102.40  45.00-150.00  128
 14  \w    155.00 190.00   0.50    0.50    --  102.40  45.00 -60.00   70
 15  \w    136.00 163.00   0.50    0.50    --  102.40  61.00-120.00   54
 16  \w    119.00 192.00   0.50    0.50    --  102.40  61.00   0.00  146
 17  \w    124.00 191.00   0.50    0.50    --  102.40  61.00 150.00  134
 18  \w    113.00 192.00   0.50    0.50    --  102.40  61.00 120.00  158
 19  \w    112.00 137.00   0.50    0.50    --  102.40  45.00-120.00   50
 20  \w    111.00 191.00   0.50    0.50    --  102.40  61.00-180.00  160
 21  \w     80.00 175.00   0.50    0.50    --  102.40  45.00 -30.00  190
 22  \w     81.00 110.00   0.50    0.50    --  102.40  45.00  30.00   58
 23  \w     76.00 105.00   0.50    0.50    --  102.40  61.00   0.00   58
 24  \w     76.00 105.00   0.50    0.50    --  102.40  61.00 -60.00   58
 25  \w     80.00 133.00   0.50    0.50    --  102.40  45.00   0.00  106
 26  \w     80.00 106.00   0.50    0.50    --  102.40  45.00-120.00   52
 27  \w     76.00 108.00   0.50    0.50    --  102.40  61.00-180.00   64
 28  \w     79.00 105.00   0.50    0.50    --  102.40  45.00 -90.00   52
 29  \w     76.00 124.00   0.50    0.50    --  102.40  61.00 -30.00   96
 30  \w     79.00 188.00   0.50    0.50    --  102.40  45.00  90.00  218
 31  \w     76.00 189.00   0.50    0.50    --  102.40  61.00  60.00  226
 32  \w     76.00 142.00   0.50    0.50    --  102.40  61.00  30.00  132
 33  \w     79.00 112.00   0.50    0.50    --  102.40  45.00-150.00   66
 34  \w     79.00 110.00   0.50    0.50    --  102.40  45.00-180.00   62
 35  \w     80.00 124.00   0.50    0.50    --  102.40  45.00 -60.00   88
 36  \w     76.00 102.00   0.50    0.50    --  102.40  61.00  90.00   52
 37  \w     79.00 137.00   0.50    0.50    --  102.40  45.00  60.00  116
 38  \w     76.00 107.00   0.50    0.50    --  102.40  61.00 120.00   62
 39  \w     76.00 121.00   0.50    0.50    --  102.40  61.00 150.00   90
 40  \w     80.00 113.00   0.50    0.50    --  102.40  45.00 120.00   66
 41  \w     80.00 107.00   0.50    0.50    --  102.40  45.00 150.00   54
 42  \w     76.00 171.00   0.50    0.50    --  102.40  61.00 -90.00  190
 43  \w     76.00 109.00   0.50    0.50    --  102.40  61.00-150.00   66
 44  \w     14.00 113.00   0.50    0.50    --  102.40 -77.00 150.00  198
 45  \w    104.00 134.00   0.50    0.50    --  102.40 -82.00  90.00   60
 46  \w     63.00 100.00   0.50    0.50    --  102.40 -82.00  30.00   74
 47  \w     66.00 136.00   0.50    0.50    --  102.40 -82.00-150.00  140
 48  \w     37.00 116.00   0.50    0.50    --  102.40 -82.00   0.00  158
 49  \w     30.00 132.00   0.50    0.50    --  102.40 -82.00 -30.00  204
 50  \w     13.00 115.00   0.50    0.50    --  102.40 -82.00 -90.00  204
 51  \w     21.00 110.00   0.50    0.50    --  102.40 -82.00 120.00  178
 52  \w     17.00  94.00   0.50    0.50    --  102.40 -82.00  90.00  154
 53  \w     20.00  59.00   0.50    0.50    --  102.40 -82.00-150.00   78
 54  \w    -76.00 -49.00   0.50    0.50    --    0.00 -19.00   0.00   54
 55  \w    -80.00 -43.00   0.50    0.50    --    0.00 -19.00  90.00   74
 56  \w    -88.00 -22.00   0.50    0.50    --    0.00 -38.00 -30.00  132
 57  \w    -87.00 -57.00   0.50    0.50    --    0.00 -19.00 -90.00   60
;
_diffrn_measurement_device '\k-geometry diffractometer'
_diffrn_measurement_device_type 'XtalLAB PRO MM007, PILATUS3 R 200K'
_diffrn_measurement_method '\w scans'
_diffrn_measurement_specimen_support 'MiTeGen micromount'
_diffrn_orient_matrix_type 'CrysAlisPro convention (1999,Acta A55,543-557)'
_diffrn_orient_matrix_UB_11 -0.0779127000
_diffrn_orient_matrix_UB_12 -0.1014293000
_diffrn_orient_matrix_UB_13 -0.0227532000
_diffrn_orient_matrix_UB_21 -0.0971640000
_diffrn_orient_matrix_UB_22 -0.0532985000
_diffrn_orient_matrix_UB_23 0.1047893000
_diffrn_orient_matrix_UB_31 -0.1932770000
_diffrn_orient_matrix_UB_32 0.0600616000
_diffrn_orient_matrix_UB_33 -0.0160503000
_diffrn_radiation_collimation 'VariMax VHF mirror optic'
_diffrn_radiation_monochromator mirror
_diffrn_radiation_probe x-ray
_diffrn_radiation_type CuK\a
_diffrn_radiation_wavelength 1.54184
_diffrn_radiation_wavelength_determination fundamental
_diffrn_reflns_av_R_equivalents 0.0212
_diffrn_reflns_av_unetI/netI 0.0135
_diffrn_reflns_Laue_measured_fraction_full 0.987
_diffrn_reflns_Laue_measured_fraction_max 0.969
_diffrn_reflns_limit_h_max 8
_diffrn_reflns_limit_h_min -8
_diffrn_reflns_limit_k_max 15
_diffrn_reflns_limit_k_min -15
_diffrn_reflns_limit_l_max 18
_diffrn_reflns_limit_l_min -19
_diffrn_reflns_number 24810
_diffrn_reflns_point_group_measured_fraction_full 0.987
_diffrn_reflns_point_group_measured_fraction_max 0.969
_diffrn_reflns_theta_full 67.684
_diffrn_reflns_theta_max 77.388
_diffrn_reflns_theta_min 3.712
_diffrn_source 'rotating anode'
_diffrn_source_current 30
_diffrn_source_power 1.2
_diffrn_source_target Cu
_diffrn_source_type 'MicroMax 007 HF'
_diffrn_source_voltage 40
_exptl_absorpt_coefficient_mu 2.785
_exptl_absorpt_correction_T_max 0.947
_exptl_absorpt_correction_T_min 0.887
_exptl_absorpt_correction_type gaussian
_exptl_absorpt_process_details
;
CrysAlisPro 1.171.38.43 (Rigaku Oxford Diffraction, 2015)
Numerical absorption correction based on gaussian integration over
			a multifaceted crystal model
Empirical absorption correction using spherical harmonics,
 implemented in SCALE3 ABSPACK scaling algorithm.
;
_exptl_crystal_colour 'clear light yellow'
_exptl_crystal_colour_lustre clear
_exptl_crystal_colour_modifier light
_exptl_crystal_colour_primary yellow
_exptl_crystal_density_diffrn 1.392
_exptl_crystal_description plate
_exptl_crystal_F_000 532
_exptl_crystal_size_max 0.318
_exptl_crystal_size_mid 0.164
_exptl_crystal_size_min 0.098
_refine_diff_density_max 0.493
_refine_diff_density_min -0.452
_refine_diff_density_rms 0.049
_refine_ls_extinction_method none
_refine_ls_goodness_of_fit_ref 1.053
_refine_ls_hydrogen_treatment constr
_refine_ls_matrix_type full
_refine_ls_number_parameters 394
_refine_ls_number_reflns 5011
_refine_ls_number_restraints 442
_refine_ls_restrained_S_all 1.056
_refine_ls_R_factor_all 0.0560
_refine_ls_R_factor_gt 0.0532
_refine_ls_shift/su_max 0.000
_refine_ls_shift/su_mean 0.000
_refine_ls_structure_factor_coef Fsqd
_refine_ls_weighting_details 'w=1/[\s^2^(Fo^2^)+(0.0537P)^2^+1.0479P] where P=(Fo^2^+2Fc^2^)/3'
_refine_ls_weighting_scheme calc
_refine_ls_wR_factor_gt 0.1320
_refine_ls_wR_factor_ref 0.1339
_reflns_Friedel_coverage 0.000
_reflns_number_gt 4599
_reflns_number_total 5011
_reflns_threshold_expression 'I > 2\s(I)'
_cod_data_source_file d1cc02257a2.cif
_cod_data_source_block abjemc
_cod_depositor_comments 'Adding full bibliography for 7128543.cif.'
_cod_original_cell_volume 1217.39(4)
_cod_database_code 7128543
_nottingham_internal_coll_name ABJEMC
_nottingham_internal_coll_number 16116
_nottingham_internal_coll_client AB/JEM
_nottingham_internal_coll_type custom
_nottingham_internal_coll_frame_method 'ofand \w scans'
_nottingham_internal_coll_frame_time 'degrees,, 0.50'
_nottingham_internal_coll_frame_width 'in, 0.50'
_nottingham_internal_coll_user pczwl
_nottingham_internal_coll_date 19/05/2016
_nottingham_internal_coll_location NOTTS
_nottingham_internal_coll_instrument 'XtalLAB PRO, A00000876'
_nottingham_internal_process_date 08/06/2016
_nottingham_internal_process_user pczwl
_nottingham_internal_solution_date 8/6/2016
_nottingham_internal_solution_user pczwl
_nottingham_internal_refinement_date 26/9/2016
_nottingham_internal_refinement_user pczwl
_nottingham_internal_validation_date 26/9/2016
_nottingham_internal_validation_user pczwl
_nottingham_internal_archive_date 26/9/2016
_shelx_shelxl_version_number 2014/7
_chemical_oxdiff_formula 'C23 H23 N O7'
_chemical_oxdiff_usercomment 'ABJEMC #16116 MM-187 IN FOMBLIN FILM ON A MICROMOUNT FOR AB/JEM'
_shelx_space_group_comment
;
The symmetry employed for this shelxl refinement is uniquely defined
by the following loop, which should always be used as a source of
symmetry information in preference to the above space-group names.
They are only intended as comments.
;
_reflns_odcompleteness_completeness 98.78
_reflns_odcompleteness_iscentric 1
_reflns_odcompleteness_theta 67.13
_olex2_refinement_description
;
1. Fixed Uiso
 At 1.2 times of:
  All C(H) groups, All C(H,H) groups
 At 1.5 times of:
  All C(H,H,H) groups
2. Restrained distances
 C6-C2 \\sim C6A-C2A
 with sigma of 0.02
 C7A-C2A \\sim C7-C2
 with sigma of 0.02
 O1A-C2A \\sim O1-C2
 with sigma of 0.02
 O1-C5 \\sim O1A-C5A
 with sigma of 0.02
 C5-C4 \\sim C5A-C4A
 with sigma of 0.02
 C4-C3 \\sim C4A-C3A
 with sigma of 0.02
 C3A-C2A \\sim C3-C2
 with sigma of 0.02
 C8-C3 \\sim C8A-C3A
 with sigma of 0.02
 O9-C8 \\sim O9A-C8A
 with sigma of 0.02
 C8-C10 \\sim C8A-C10
 with sigma of 0.02
3. Uiso/Uaniso restraints and constraints
O1 \\sim O1A \\sim C2 \\sim C2A \\sim C3 \\sim C3A \\sim C4 \\sim C4A \\sim C5
\\sim C5A \\sim C6 \\sim C6A \\sim C7 \\sim C7A \\sim C8 \\sim C8A \\sim O9
\\sim O9A \\sim C10: within 2A with sigma of 0.01 and sigma for terminal atoms
of 0.02
4. Rigid body (RIGU) restrains
 O1, O1A, C2, C2A, C3, C3A, C4, C4A, C5, C5A, C6, C6A, C7, C7A, C8, C8A, O9,
 O9A, C10
 with sigma for 1-2 distances of 0.004 and sigma for 1-3 distances of 0.004
5. Others
 Sof(O1A)=Sof(C2A)=Sof(C3A)=Sof(H3A)=Sof(C4A)=Sof(H4AA)=Sof(H4AB)=Sof(C5A)=
 Sof(H5AA)=Sof(H5AB)=Sof(C6A)=Sof(H6AA)=Sof(H6AB)=Sof(H6AC)=Sof(C7A)=Sof(H7AA)=
 Sof(H7AB)=Sof(H7AC)=Sof(C8A)=Sof(O9A)=Sof(H10A)=1-FVAR(1)
 Sof(O1)=Sof(C2)=Sof(C3)=Sof(H3)=Sof(C4)=Sof(H4A)=Sof(H4B)=Sof(C5)=Sof(H5A)=
 Sof(H5B)=Sof(C6)=Sof(H6A)=Sof(H6B)=Sof(H6C)=Sof(C7)=Sof(H7A)=Sof(H7B)=Sof(H7C)=
 Sof(C8)=Sof(O9)=Sof(H10)=FVAR(1)
6.a Ternary CH refined with riding coordinates:
 C3(H3), C3A(H3A)
6.b Secondary CH2 refined with riding coordinates:
 C4(H4A,H4B), C4A(H4AA,H4AB), C5(H5A,H5B), C5A(H5AA,H5AB), C32(H32A,H32B)
6.c Aromatic/amide H refined with riding coordinates:
 C10(H10), C10(H10A), C11(H11), C13(H13), C16(H16), C17(H17), C24(H24),
 C25(H25), C27(H27), C28(H28)
6.d Idealised Me refined as rotating group:
 C6(H6A,H6B,H6C), C6A(H6AA,H6AB,H6AC), C7(H7A,H7B,H7C), C7A(H7AA,H7AB,H7AC),
 C19(H19A,H19B,H19C)
;
_olex2_date_sample_data_collection 2016-05-19
_olex2_date_sample_submission 2016-05-09
_olex2_exptl_crystal_mounting_method 'in fomblin film on a micromount'
_olex2_submission_original_sample_id AB1703
_olex2_submission_special_instructions 'No special instructions were received'
_oxdiff_exptl_absorpt_empirical_details
;
Empirical correction (ABSPACK) includes:
- Absorption correction using spherical harmonics
- Frame scaling
- Detector area scaling
;
_oxdiff_exptl_absorpt_empirical_full_max 1.534
_oxdiff_exptl_absorpt_empirical_full_min 0.781

loop_
_space_group_symop_operation_xyz
'x, y, z'
'-x, -y, -z'

loop_
_atom_site_label
_atom_site_type_symbol
_atom_site_fract_x
_atom_site_fract_y
_atom_site_fract_z
_atom_site_U_iso_or_equiv
_atom_site_adp_type
_atom_site_occupancy
_atom_site_site_symmetry_order
_atom_site_calc_flag
_atom_site_refinement_flags_posn
_atom_site_refinement_flags_adp
_atom_site_refinement_flags_occupancy
_atom_site_disorder_assembly
_atom_site_disorder_group
O1 O 1.6550(3) 0.2101(2) -0.02862(15) 0.0616(6) Uani 0.867(3) 1 d D U P A 1
O1A O 1.689(2) 0.2660(13) -0.0051(11) 0.067(2) Uani 0.133(3) 1 d D U P A 2
C2 C 1.4961(5) 0.2385(3) 0.0387(2) 0.0556(7) Uani 0.867(3) 1 d D U P A 1
C2A C 1.550(3) 0.1701(15) 0.0357(12) 0.059(2) Uani 0.133(3) 1 d D U P A 2
C3 C 1.4672(4) 0.1347(3) 0.1289(2) 0.0479(7) Uani 0.867(3) 1 d D U P A 1
H3 H 1.5121 0.1579 0.1791 0.057 Uiso 0.867(3) 1 calc R . P A 1
C3A C 1.473(3) 0.1803(16) 0.1344(14) 0.051(2) Uani 0.133(3) 1 d D U P A 2
H3A H 1.5748 0.1429 0.1706 0.061 Uiso 0.133(3) 1 calc R . P A 2
C4 C 1.6142(5) 0.0511(3) 0.0997(2) 0.0599(8) Uani 0.867(3) 1 d D U P A 1
H4A H 1.6747 0.0086 0.1526 0.072 Uiso 0.867(3) 1 calc R . P A 1
H4B H 1.5474 -0.0024 0.0775 0.072 Uiso 0.867(3) 1 calc R . P A 1
C4A C 1.487(3) 0.2999(16) 0.1334(15) 0.061(3) Uani 0.133(3) 1 d D U P A 2
H4AA H 1.4998 0.3073 0.1949 0.074 Uiso 0.133(3) 1 calc R . P A 2
H4AB H 1.3755 0.3434 0.1116 0.074 Uiso 0.133(3) 1 calc R . P A 2
C5 C 1.7679(5) 0.1259(3) 0.0212(3) 0.0640(8) Uani 0.867(3) 1 d D U P A 1
H5A H 1.8655 0.1594 0.0462 0.077 Uiso 0.867(3) 1 calc R . P A 1
H5B H 1.8401 0.0836 -0.0200 0.077 Uiso 0.867(3) 1 calc R . P A 1
C5A C 1.679(4) 0.329(2) 0.0614(17) 0.067(3) Uani 0.133(3) 1 d D U P A 2
H5AA H 1.6893 0.4100 0.0277 0.081 Uiso 0.133(3) 1 calc R . P A 2
H5AB H 1.7932 0.3108 0.0932 0.081 Uiso 0.133(3) 1 calc R . P A 2
C6 C 1.5648(8) 0.3402(4) 0.0611(4) 0.1060(18) Uani 0.867(3) 1 d D U P A 1
H6A H 1.4640 0.3551 0.1114 0.159 Uiso 0.867(3) 1 calc GR . P A 1
H6B H 1.5832 0.4056 0.0047 0.159 Uiso 0.867(3) 1 calc GR . P A 1
H6C H 1.6915 0.3257 0.0817 0.159 Uiso 0.867(3) 1 calc GR . P A 1
C6A C 1.660(3) 0.0664(18) 0.0348(18) 0.064(4) Uani 0.133(3) 1 d D U P A 2
H6AA H 1.7399 0.0499 0.0830 0.096 Uiso 0.133(3) 1 calc GR . P A 2
H6AB H 1.7471 0.0777 -0.0272 0.096 Uiso 0.133(3) 1 calc GR . P A 2
H6AC H 1.5635 0.0034 0.0480 0.096 Uiso 0.133(3) 1 calc GR . P A 2
C7 C 1.3228(6) 0.2594(4) -0.0069(2) 0.0846(13) Uani 0.867(3) 1 d D U P A 1
H7A H 1.2143 0.2869 0.0325 0.127 Uiso 0.867(3) 1 calc GR . P A 1
H7B H 1.2776 0.1894 -0.0146 0.127 Uiso 0.867(3) 1 calc GR . P A 1
H7C H 1.3617 0.3159 -0.0687 0.127 Uiso 0.867(3) 1 calc GR . P A 1
C7A C 1.393(3) 0.188(2) -0.0206(15) 0.070(4) Uani 0.133(3) 1 d D U P A 2
H7AA H 1.2788 0.1352 0.0137 0.106 Uiso 0.133(3) 1 calc GR . P A 2
H7AB H 1.4470 0.1744 -0.0811 0.106 Uiso 0.133(3) 1 calc GR . P A 2
H7AC H 1.3506 0.2649 -0.0317 0.106 Uiso 0.133(3) 1 calc GR . P A 2
C8 C 1.2528(4) 0.0869(3) 0.1670(2) 0.0435(8) Uani 0.867(3) 1 d D U P A 1
C8A C 1.289(3) 0.1050(16) 0.178(2) 0.045(3) Uani 0.133(3) 1 d D U P A 2
O9 O 1.2017(4) 0.00110(18) 0.1547(2) 0.0633(7) Uani 0.867(3) 1 d D U P A 1
O9A O 1.2661(19) 0.0056(11) 0.1943(8) 0.037(2) Uani 0.133(3) 1 d D U P A 2
C10 C 1.1118(3) 0.1512(2) 0.21921(16) 0.0446(5) Uani 1 1 d D U . . .
H10 H 1.1508 0.2234 0.2202 0.053 Uiso 0.867(3) 1 calc R . P A 1
H10A H 1.1268 0.2288 0.2130 0.053 Uiso 0.133(3) 1 calc R . P A 2
C11 C 0.9312(3) 0.10524(18) 0.26403(15) 0.0409(5) Uani 1 1 d . . . . .
H11 H 0.9069 0.0311 0.2628 0.049 Uiso 1 1 calc R . . . .
C12 C 0.7648(3) 0.15245(17) 0.31495(14) 0.0362(4) Uani 1 1 d . . . . .
C13 C 0.5894(3) 0.08478(16) 0.35744(14) 0.0345(4) Uani 1 1 d . . . . .
H13 H 0.5842 0.0103 0.3539 0.041 Uiso 1 1 calc R . . . .
C14 C 0.4231(3) 0.12505(16) 0.40458(14) 0.0333(4) Uani 1 1 d . . . . .
C15 C 0.4348(3) 0.23489(17) 0.40844(15) 0.0363(4) Uani 1 1 d . . . . .
C16 C 0.6056(3) 0.30252(18) 0.36670(16) 0.0421(5) Uani 1 1 d . . . . .
H16 H 0.6097 0.3773 0.3697 0.051 Uiso 1 1 calc R . . . .
C17 C 0.7720(3) 0.26170(18) 0.32018(16) 0.0420(5) Uani 1 1 d . . . . .
H17 H 0.8904 0.3081 0.2920 0.050 Uiso 1 1 calc R . . . .
O18 O 0.2472(2) 0.06575(12) 0.44779(10) 0.0368(3) Uani 1 1 d . . . . .
C19 C 0.2275(3) -0.04383(17) 0.43718(16) 0.0388(5) Uani 1 1 d . . . . .
H19A H 0.2443 -0.0371 0.3703 0.058 Uiso 1 1 calc GR . . . .
H19B H 0.0949 -0.0779 0.4710 0.058 Uiso 1 1 calc GR . . . .
H19C H 0.3299 -0.0912 0.4630 0.058 Uiso 1 1 calc GR . . . .
O20 O 0.2639(2) 0.27884(12) 0.45116(11) 0.0393(3) Uani 1 1 d . . . . .
C21 C 0.2116(3) 0.24046(16) 0.54670(15) 0.0361(4) Uani 1 1 d . . . . .
O22 O 0.3160(2) 0.18408(12) 0.59512(11) 0.0398(3) Uani 1 1 d . . . . .
C23 C 0.0105(3) 0.27581(16) 0.58249(15) 0.0360(4) Uani 1 1 d . . . . .
C24 C -0.0777(3) 0.22612(18) 0.67709(16) 0.0395(5) Uani 1 1 d . . . . .
H24 H -0.0044 0.1767 0.7174 0.047 Uiso 1 1 calc R . . . .
C25 C -0.2717(3) 0.24841(18) 0.71265(17) 0.0410(5) Uani 1 1 d . . . . .
H25 H -0.3348 0.2131 0.7765 0.049 Uiso 1 1 calc R . . . .
C26 C -0.3701(3) 0.32333(18) 0.65247(16) 0.0398(5) Uani 1 1 d . . . . .
C27 C -0.2844(3) 0.37722(19) 0.55961(17) 0.0432(5) Uani 1 1 d . . . . .
H27 H -0.3555 0.4304 0.5209 0.052 Uiso 1 1 calc R . . . .
C28 C -0.0920(3) 0.35219(18) 0.52378(16) 0.0409(5) Uani 1 1 d . . . . .
H28 H -0.0307 0.3870 0.4596 0.049 Uiso 1 1 calc R . . . .
N29 N -0.5779(3) 0.34648(17) 0.68885(15) 0.0456(5) Uani 1 1 d . . . . .
O30 O -0.6622(3) 0.28826(18) 0.76736(13) 0.0614(5) Uani 1 1 d . . . . .
O31 O -0.6578(2) 0.42198(14) 0.63763(13) 0.0505(4) Uani 1 1 d . . . . .
C32 C 0.0862(4) 0.5696(2) 0.18565(17) 0.0484(5) Uani 1 1 d . . . . .
H32A H -0.0198 0.5928 0.2303 0.058 Uiso 1 1 calc R . . . .
H32B H 0.1671 0.6377 0.1441 0.058 Uiso 1 1 calc R . . . .
Cl33 Cl -0.02370(12) 0.50701(6) 0.11739(5) 0.0684(2) Uani 1 1 d . . . . .
Cl34 Cl 0.23905(11) 0.47586(6) 0.24875(6) 0.0644(2) Uani 1 1 d . . . . .

loop_
_atom_site_aniso_label
_atom_site_aniso_U_11
_atom_site_aniso_U_22
_atom_site_aniso_U_33
_atom_site_aniso_U_23
_atom_site_aniso_U_13
_atom_site_aniso_U_12
O1 0.0622(13) 0.0595(13) 0.0546(12) -0.0254(10) 0.0187(10) -0.0036(10)
O1A 0.063(4) 0.066(4) 0.065(4) -0.026(3) 0.015(3) -0.006(4)
C2 0.0560(16) 0.0504(15) 0.0509(14) -0.0186(12) 0.0142(12) -0.0003(12)
C2A 0.053(3) 0.065(3) 0.055(3) -0.022(3) 0.005(3) 0.001(3)
C3 0.0390(13) 0.0630(17) 0.0429(13) -0.0192(13) -0.0067(10) 0.0027(13)
C3A 0.043(4) 0.055(4) 0.051(4) -0.017(3) 0.000(3) -0.002(3)
C4 0.0452(15) 0.080(2) 0.0555(17) -0.0217(15) -0.0109(13) 0.0180(14)
C4A 0.059(5) 0.062(5) 0.057(5) -0.024(4) 0.010(5) -0.008(4)
C5 0.0451(15) 0.080(2) 0.0728(19) -0.0410(17) 0.0000(14) 0.0021(15)
C5A 0.067(5) 0.064(5) 0.064(5) -0.029(4) 0.014(5) -0.008(5)
C6 0.113(3) 0.077(3) 0.116(3) -0.059(2) 0.049(3) -0.029(3)
C6A 0.055(7) 0.069(6) 0.064(7) -0.027(5) 0.007(6) 0.002(5)
C7 0.085(3) 0.104(3) 0.0436(17) -0.0013(18) 0.0000(16) 0.042(2)
C7A 0.070(6) 0.076(8) 0.058(6) -0.018(6) -0.001(5) 0.005(6)
C8 0.0377(14) 0.0456(16) 0.0400(15) -0.0042(12) -0.0051(12) 0.0015(12)
C8A 0.039(4) 0.050(4) 0.045(4) -0.010(3) -0.010(4) -0.001(3)
O9 0.0573(14) 0.0456(11) 0.0773(17) -0.0225(11) 0.0130(12) -0.0031(10)
O9A 0.038(5) 0.046(5) 0.027(5) -0.014(4) -0.004(4) -0.005(4)
C10 0.0398(11) 0.0449(12) 0.0438(11) -0.0076(9) -0.0059(9) 0.0008(9)
C11 0.0409(11) 0.0362(10) 0.0425(11) -0.0084(9) -0.0069(9) 0.0021(9)
C12 0.0359(10) 0.0345(10) 0.0373(10) -0.0088(8) -0.0087(8) 0.0004(8)
C13 0.0369(10) 0.0298(9) 0.0379(10) -0.0101(8) -0.0104(8) 0.0016(8)
C14 0.0326(10) 0.0310(9) 0.0374(10) -0.0099(8) -0.0107(8) 0.0007(8)
C15 0.0359(10) 0.0330(10) 0.0427(11) -0.0141(8) -0.0110(8) 0.0059(8)
C16 0.0438(12) 0.0313(10) 0.0521(12) -0.0136(9) -0.0103(10) -0.0020(9)
C17 0.0390(11) 0.0354(10) 0.0486(12) -0.0104(9) -0.0061(9) -0.0048(9)
O18 0.0317(7) 0.0338(7) 0.0477(8) -0.0177(6) -0.0063(6) -0.0011(6)
C19 0.0369(11) 0.0333(10) 0.0496(12) -0.0167(9) -0.0101(9) -0.0015(8)
O20 0.0389(8) 0.0342(7) 0.0460(8) -0.0144(6) -0.0090(6) 0.0074(6)
C21 0.0383(11) 0.0294(9) 0.0454(11) -0.0167(8) -0.0117(9) -0.0006(8)
O22 0.0389(8) 0.0364(7) 0.0494(8) -0.0172(6) -0.0151(7) 0.0065(6)
C23 0.0362(10) 0.0301(9) 0.0472(11) -0.0180(8) -0.0118(9) 0.0020(8)
C24 0.0397(11) 0.0348(10) 0.0484(12) -0.0161(9) -0.0136(9) 0.0033(9)
C25 0.0404(11) 0.0369(11) 0.0497(12) -0.0191(9) -0.0090(9) 0.0008(9)
C26 0.0352(11) 0.0399(11) 0.0534(12) -0.0266(10) -0.0115(9) 0.0045(9)
C27 0.0423(12) 0.0432(11) 0.0510(12) -0.0205(10) -0.0165(10) 0.0095(9)
C28 0.0414(11) 0.0385(11) 0.0474(12) -0.0187(9) -0.0118(9) 0.0050(9)
N29 0.0392(10) 0.0487(11) 0.0597(12) -0.0312(10) -0.0128(9) 0.0061(9)
O30 0.0473(10) 0.0839(14) 0.0547(11) -0.0277(10) -0.0056(8) 0.0122(9)
O31 0.0417(9) 0.0421(8) 0.0760(12) -0.0278(8) -0.0164(8) 0.0111(7)
C32 0.0489(13) 0.0443(12) 0.0495(13) -0.0164(10) -0.0018(10) 0.0002(10)
Cl33 0.0844(5) 0.0601(4) 0.0636(4) -0.0111(3) -0.0324(4) -0.0115(3)
Cl34 0.0760(5) 0.0508(4) 0.0824(5) -0.0293(3) -0.0385(4) 0.0084(3)

loop_
_atom_type_symbol
_atom_type_description
_atom_type_scat_dispersion_real
_atom_type_scat_dispersion_imag
_atom_type_scat_source
C C 0.0181 0.0091 'International Tables Vol C Tables 4.2.6.8 and 6.1.1.4'
H H 0.0000 0.0000 'International Tables Vol C Tables 4.2.6.8 and 6.1.1.4'
Cl Cl 0.3639 0.7018 'International Tables Vol C Tables 4.2.6.8 and 6.1.1.4'
N N 0.0311 0.0180 'International Tables Vol C Tables 4.2.6.8 and 6.1.1.4'
O O 0.0492 0.0322 'International Tables Vol C Tables 4.2.6.8 and 6.1.1.4'

loop_
_exptl_crystal_face_index_h
_exptl_crystal_face_index_k
_exptl_crystal_face_index_l
_exptl_crystal_face_perp_dist
0 8 2 0.0735
4 5 4 0.0806
0 -8 -2 0.0926
-1 -8 -3 0.0805
-3 -6 -4 0.0908
-4 -1 -3 0.1269
0 0 1 0.0346
-1 1 -5 0.0500
0 0 -1 0.0630
2 -2 5 0.1145
3 4 -2 0.0719
-1 5 -2 0.0619
-2 -2 -5 0.0724
-1 -3 -5 0.0648

loop_
_geom_angle_atom_site_label_1
_geom_angle_atom_site_label_2
_geom_angle_atom_site_label_3
_geom_angle
_geom_angle_site_symmetry_1
_geom_angle_site_symmetry_3
_geom_angle_publ_flag
C5 O1 C2 108.8(2) . . ?
C2A O1A C5A 109.1(14) . . ?
O1 C2 C3 104.8(2) . . ?
O1 C2 C6 109.0(3) . . ?
O1 C2 C7 105.5(3) . . ?
C6 C2 C3 109.1(3) . . ?
C7 C2 C3 114.8(3) . . ?
C7 C2 C6 113.0(4) . . ?
O1A C2A C3A 100.8(13) . . ?
O1A C2A C6A 109.0(16) . . ?
O1A C2A C7A 107.0(17) . . ?
C6A C2A C3A 113.7(17) . . ?
C7A C2A C3A 112.7(17) . . ?
C7A C2A C6A 112.7(19) . . ?
C2 C3 H3 108.1 . . ?
C4 C3 C2 103.9(2) . . ?
C4 C3 H3 108.1 . . ?
C8 C3 C2 114.4(3) . . ?
C8 C3 H3 108.1 . . ?
C8 C3 C4 113.8(3) . . ?
C2A C3A H3A 104.2 . . ?
C4A C3A C2A 110.7(16) . . ?
C4A C3A H3A 104.2 . . ?
C4A C3A C8A 124.0(16) . . ?
C8A C3A C2A 107.5(16) . . ?
C8A C3A H3A 104.2 . . ?
C3 C4 H4A 111.2 . . ?
C3 C4 H4B 111.2 . . ?
H4A C4 H4B 109.1 . . ?
C5 C4 C3 103.0(3) . . ?
C5 C4 H4A 111.2 . . ?
C5 C4 H4B 111.2 . . ?
C3A C4A H4AA 112.7 . . ?
C3A C4A H4AB 112.7 . . ?
C3A C4A C5A 95.0(15) . . ?
H4AA C4A H4AB 110.2 . . ?
C5A C4A H4AA 112.7 . . ?
C5A C4A H4AB 112.7 . . ?
O1 C5 C4 104.1(3) . . ?
O1 C5 H5A 110.9 . . ?
O1 C5 H5B 110.9 . . ?
C4 C5 H5A 110.9 . . ?
C4 C5 H5B 110.9 . . ?
H5A C5 H5B 109.0 . . ?
O1A C5A C4A 110.5(17) . . ?
O1A C5A H5AA 109.6 . . ?
O1A C5A H5AB 109.6 . . ?
C4A C5A H5AA 109.6 . . ?
C4A C5A H5AB 109.6 . . ?
H5AA C5A H5AB 108.1 . . ?
C2 C6 H6A 109.5 . . ?
C2 C6 H6B 109.5 . . ?
C2 C6 H6C 109.5 . . ?
H6A C6 H6B 109.5 . . ?
H6A C6 H6C 109.5 . . ?
H6B C6 H6C 109.5 . . ?
C2A C6A H6AA 109.5 . . ?
C2A C6A H6AB 109.5 . . ?
C2A C6A H6AC 109.5 . . ?
H6AA C6A H6AB 109.5 . . ?
H6AA C6A H6AC 109.5 . . ?
H6AB C6A H6AC 109.5 . . ?
C2 C7 H7A 109.5 . . ?
C2 C7 H7B 109.5 . . ?
C2 C7 H7C 109.5 . . ?
H7A C7 H7B 109.5 . . ?
H7A C7 H7C 109.5 . . ?
H7B C7 H7C 109.5 . . ?
C2A C7A H7AA 109.5 . . ?
C2A C7A H7AB 109.5 . . ?
C2A C7A H7AC 109.5 . . ?
H7AA C7A H7AB 109.5 . . ?
H7AA C7A H7AC 109.5 . . ?
H7AB C7A H7AC 109.5 . . ?
O9 C8 C3 120.5(3) . . ?
O9 C8 C10 122.6(3) . . ?
C10 C8 C3 116.8(3) . . ?
O9A C8A C3A 130.2(15) . . ?
O9A C8A C10 111.0(14) . . ?
C10 C8A C3A 118.3(14) . . ?
C8 C10 H10 120.7 . . ?
C8A C10 H10A 114.1 . . ?
C11 C10 C8 118.7(2) . . ?
C11 C10 C8A 131.8(7) . . ?
C11 C10 H10 120.7 . . ?
C11 C10 H10A 114.1 . . ?
C10 C11 H11 115.4 . . ?
C10 C11 C12 129.2(2) . . ?
C12 C11 H11 115.4 . . ?
C13 C12 C11 117.67(18) . . ?
C17 C12 C11 122.91(19) . . ?
C17 C12 C13 119.39(19) . . ?
C12 C13 H13 119.5 . . ?
C14 C13 C12 120.94(18) . . ?
C14 C13 H13 119.5 . . ?
C13 C14 C15 118.30(18) . . ?
O18 C14 C13 125.09(17) . . ?
O18 C14 C15 116.61(18) . . ?
C14 C15 O20 118.84(18) . . ?
C16 C15 C14 121.43(19) . . ?
C16 C15 O20 119.62(18) . . ?
C15 C16 H16 120.0 . . ?
C15 C16 C17 120.08(19) . . ?
C17 C16 H16 120.0 . . ?
C12 C17 H17 120.1 . . ?
C16 C17 C12 119.85(19) . . ?
C16 C17 H17 120.1 . . ?
C14 O18 C19 117.03(15) . . ?
O18 C19 H19A 109.5 . . ?
O18 C19 H19B 109.5 . . ?
O18 C19 H19C 109.5 . . ?
H19A C19 H19B 109.5 . . ?
H19A C19 H19C 109.5 . . ?
H19B C19 H19C 109.5 . . ?
C21 O20 C15 116.51(16) . . ?
O20 C21 C23 111.52(18) . . ?
O22 C21 O20 123.50(19) . . ?
O22 C21 C23 125.0(2) . . ?
C24 C23 C21 117.70(19) . . ?
C28 C23 C21 121.9(2) . . ?
C28 C23 C24 120.4(2) . . ?
C23 C24 H24 119.8 . . ?
C25 C24 C23 120.3(2) . . ?
C25 C24 H24 119.8 . . ?
C24 C25 H25 121.1 . . ?
C26 C25 C24 117.8(2) . . ?
C26 C25 H25 121.1 . . ?
C25 C26 C27 123.2(2) . . ?
C25 C26 N29 118.5(2) . . ?
C27 C26 N29 118.3(2) . . ?
C26 C27 H27 120.7 . . ?
C26 C27 C28 118.6(2) . . ?
C28 C27 H27 120.7 . . ?
C23 C28 H28 120.2 . . ?
C27 C28 C23 119.5(2) . . ?
C27 C28 H28 120.2 . . ?
O30 N29 C26 118.2(2) . . ?
O30 N29 O31 123.8(2) . . ?
O31 N29 C26 118.0(2) . . ?
H32A C32 H32B 108.0 . . ?
Cl33 C32 H32A 109.4 . . ?
Cl33 C32 H32B 109.4 . . ?
Cl33 C32 Cl34 111.01(13) . . ?
Cl34 C32 H32A 109.4 . . ?
Cl34 C32 H32B 109.4 . . ?

loop_
_geom_bond_atom_site_label_1
_geom_bond_atom_site_label_2
_geom_bond_distance
_geom_bond_site_symmetry_2
_geom_bond_publ_flag
O1 C2 1.451(3) . ?
O1 C5 1.422(4) . ?
O1A C2A 1.440(16) . ?
O1A C5A 1.445(17) . ?
C2 C3 1.562(4) . ?
C2 C6 1.516(5) . ?
C2 C7 1.479(5) . ?
C2A C3A 1.529(17) . ?
C2A C6A 1.489(17) . ?
C2A C7A 1.486(18) . ?
C3 H3 1.0000 . ?
C3 C4 1.537(4) . ?
C3 C8 1.524(4) . ?
C3A H3A 1.0000 . ?
C3A C4A 1.493(17) . ?
C3A C8A 1.496(17) . ?
C4 H4A 0.9900 . ?
C4 H4B 0.9900 . ?
C4 C5 1.501(5) . ?
C4A H4AA 0.9900 . ?
C4A H4AB 0.9900 . ?
C4A C5A 1.498(17) . ?
C5 H5A 0.9900 . ?
C5 H5B 0.9900 . ?
C5A H5AA 0.9900 . ?
C5A H5AB 0.9900 . ?
C6 H6A 0.9800 . ?
C6 H6B 0.9800 . ?
C6 H6C 0.9800 . ?
C6A H6AA 0.9800 . ?
C6A H6AB 0.9800 . ?
C6A H6AC 0.9800 . ?
C7 H7A 0.9800 . ?
C7 H7B 0.9800 . ?
C7 H7C 0.9800 . ?
C7A H7AA 0.9800 . ?
C7A H7AB 0.9800 . ?
C7A H7AC 0.9800 . ?
C8 O9 1.211(4) . ?
C8 C10 1.501(4) . ?
C8A O9A 1.198(17) . ?
C8A C10 1.443(16) . ?
C10 H10 0.9500 . ?
C10 H10A 0.9500 . ?
C10 C11 1.329(3) . ?
C11 H11 0.9500 . ?
C11 C12 1.462(3) . ?
C12 C13 1.401(3) . ?
C12 C17 1.393(3) . ?
C13 H13 0.9500 . ?
C13 C14 1.388(3) . ?
C14 C15 1.396(3) . ?
C14 O18 1.358(2) . ?
C15 C16 1.375(3) . ?
C15 O20 1.406(2) . ?
C16 H16 0.9500 . ?
C16 C17 1.388(3) . ?
C17 H17 0.9500 . ?
O18 C19 1.438(2) . ?
C19 H19A 0.9800 . ?
C19 H19B 0.9800 . ?
C19 H19C 0.9800 . ?
O20 C21 1.360(3) . ?
C21 O22 1.203(3) . ?
C21 C23 1.486(3) . ?
C23 C24 1.394(3) . ?
C23 C28 1.391(3) . ?
C24 H24 0.9500 . ?
C24 C25 1.386(3) . ?
C25 H25 0.9500 . ?
C25 C26 1.377(3) . ?
C26 C27 1.378(3) . ?
C26 N29 1.475(3) . ?
C27 H27 0.9500 . ?
C27 C28 1.388(3) . ?
C28 H28 0.9500 . ?
N29 O30 1.225(3) . ?
N29 O31 1.233(3) . ?
C32 H32A 0.9900 . ?
C32 H32B 0.9900 . ?
C32 Cl33 1.759(3) . ?
C32 Cl34 1.761(3) . ?

loop_
_geom_torsion_atom_site_label_1
_geom_torsion_atom_site_label_2
_geom_torsion_atom_site_label_3
_geom_torsion_atom_site_label_4
_geom_torsion
_geom_torsion_site_symmetry_1
_geom_torsion_site_symmetry_2
_geom_torsion_site_symmetry_3
_geom_torsion_site_symmetry_4
_geom_torsion_publ_flag
O1 C2 C3 C4 -2.9(3) . . . . ?
O1 C2 C3 C8 -127.6(3) . . . . ?
O1A C2A C3A C4A 27(2) . . . . ?
O1A C2A C3A C8A 165.4(17) . . . . ?
C2 O1 C5 C4 38.3(3) . . . . ?
C2 C3 C4 C5 24.6(3) . . . . ?
C2 C3 C8 O9 104.0(4) . . . . ?
C2 C3 C8 C10 -75.9(3) . . . . ?
C2A O1A C5A C4A -20(3) . . . . ?
C2A C3A C4A C5A -37(2) . . . . ?
C2A C3A C8A O9A 60(4) . . . . ?
C2A C3A C8A C10 -129(2) . . . . ?
C3 C4 C5 O1 -38.3(3) . . . . ?
C3 C8 C10 C11 -171.3(3) . . . . ?
C3A C4A C5A O1A 33(3) . . . . ?
C3A C8A C10 C11 -178.2(14) . . . . ?
C4 C3 C8 O9 -15.3(5) . . . . ?
C4 C3 C8 C10 164.8(3) . . . . ?
C4A C3A C8A O9A -169(3) . . . . ?
C4A C3A C8A C10 2(4) . . . . ?
C5 O1 C2 C3 -21.7(3) . . . . ?
C5 O1 C2 C6 95.0(4) . . . . ?
C5 O1 C2 C7 -143.3(3) . . . . ?
C5A O1A C2A C3A -4(2) . . . . ?
C5A O1A C2A C6A -124(2) . . . . ?
C5A O1A C2A C7A 114(2) . . . . ?
C6 C2 C3 C4 -119.6(3) . . . . ?
C6 C2 C3 C8 115.7(3) . . . . ?
C6A C2A C3A C4A 144(2) . . . . ?
C6A C2A C3A C8A -78(2) . . . . ?
C7 C2 C3 C4 112.4(3) . . . . ?
C7 C2 C3 C8 -12.3(4) . . . . ?
C7A C2A C3A C4A -87(2) . . . . ?
C7A C2A C3A C8A 52(2) . . . . ?
C8 C3 C4 C5 149.6(3) . . . . ?
C8 C10 C11 C12 -176.3(2) . . . . ?
C8A C3A C4A C5A -166(2) . . . . ?
C8A C10 C11 C12 171.0(16) . . . . ?
O9 C8 C10 C11 8.8(5) . . . . ?
O9A C8A C10 C11 -5(3) . . . . ?
C10 C11 C12 C13 -179.1(2) . . . . ?
C10 C11 C12 C17 2.9(4) . . . . ?
C11 C12 C13 C14 -178.05(19) . . . . ?
C11 C12 C17 C16 177.5(2) . . . . ?
C12 C13 C14 C15 0.1(3) . . . . ?
C12 C13 C14 O18 -179.97(19) . . . . ?
C13 C12 C17 C16 -0.4(3) . . . . ?
C13 C14 C15 C16 0.2(3) . . . . ?
C13 C14 C15 O20 176.32(17) . . . . ?
C13 C14 O18 C19 -5.2(3) . . . . ?
C14 C15 C16 C17 -0.6(3) . . . . ?
C14 C15 O20 C21 74.0(2) . . . . ?
C15 C14 O18 C19 174.67(18) . . . . ?
C15 C16 C17 C12 0.7(3) . . . . ?
C15 O20 C21 O22 10.0(3) . . . . ?
C15 O20 C21 C23 -169.35(16) . . . . ?
C16 C15 O20 C21 -109.8(2) . . . . ?
C17 C12 C13 C14 0.0(3) . . . . ?
O18 C14 C15 C16 -179.72(19) . . . . ?
O18 C14 C15 O20 -3.6(3) . . . . ?
O20 C15 C16 C17 -176.7(2) . . . . ?
O20 C21 C23 C24 168.63(17) . . . . ?
O20 C21 C23 C28 -8.7(3) . . . . ?
C21 C23 C24 C25 -174.47(18) . . . . ?
C21 C23 C28 C27 176.14(19) . . . . ?
O22 C21 C23 C24 -10.7(3) . . . . ?
O22 C21 C23 C28 171.98(19) . . . . ?
C23 C24 C25 C26 -2.1(3) . . . . ?
C24 C23 C28 C27 -1.1(3) . . . . ?
C24 C25 C26 C27 -0.5(3) . . . . ?
C24 C25 C26 N29 178.97(18) . . . . ?
C25 C26 C27 C28 2.3(3) . . . . ?
C25 C26 N29 O30 -8.7(3) . . . . ?
C25 C26 N29 O31 172.64(18) . . . . ?
C26 C27 C28 C23 -1.4(3) . . . . ?
C27 C26 N29 O30 170.8(2) . . . . ?
C27 C26 N29 O31 -7.8(3) . . . . ?
C28 C23 C24 C25 2.9(3) . . . . ?
N29 C26 C27 C28 -177.23(18) . . . . ?

loop_
_exptl_oxdiff_crystal_face_indexfrac_h
_exptl_oxdiff_crystal_face_indexfrac_k
_exptl_oxdiff_crystal_face_indexfrac_l
_exptl_oxdiff_crystal_face_x
_exptl_oxdiff_crystal_face_y
_exptl_oxdiff_crystal_face_z
0.0006 7.9977 2.0016 -0.8568 -0.2166 0.4481
3.9982 5.0011 3.9955 -0.9097 -0.2363 -0.5365
-0.0006 -7.9977 -2.0016 0.8568 0.2166 -0.4481
-1.0000 -7.9982 -3.0001 0.9574 0.2091 -0.2390
-2.9988 -6.0000 -3.9969 0.9332 0.1923 0.2834
-3.9979 -1.0022 -2.9947 0.4813 0.1281 0.7606
-0.0000 -0.0003 0.9996 -0.0227 0.1048 -0.0161
-0.9992 1.0005 -4.9967 0.0901 -0.4798 0.3334
0.0000 0.0003 -0.9996 0.0227 -0.1048 0.0161
1.9986 -1.9995 4.9953 -0.0666 0.4358 -0.5865
2.9989 4.0024 -2.0015 -0.5941 -0.7144 -0.3071
-0.9990 4.9988 -1.9967 -0.3838 -0.3786 0.5254
-1.9989 -1.9997 -4.9965 0.4723 -0.2228 0.3464
-0.9995 -2.9986 -4.9979 0.4957 -0.2668 0.0933
